data_7000455
loop_
_publ_author_name
'Zangl, Anna'
'Kl\"ufers, Peter'
'Schaniel, Dominik'
'Woike, Theo'

_publ_section_title
;
 Photoinduced linkage isomerism of {RuNO}6 complexes with bioligands
 and related chelators
;
_journal_issue 6
_journal_name_full 'Dalton Transactions'
_journal_page_first 1034
_journal_page_last 1045
_journal_paper_doi 10.1039/b812246f
_journal_year 2009
_chemical_compound_source
;
K2[Ru(NO)Cl5] (355 mg, 0.918 mmol) and kojic acid (130 mg, 0.915 mmol) are
solved in 100 mL H2O. The pH value of the solution is adjusted to about 5 with
a concentrated solution of KOH in H2O, then the mixture is refluxed for 1 hour.
The resulting brown solution is filtered and evaporated to dryness on a rotary
evaporator. The residue is solved in 2.5 mL H2O. Slow evaporation of the
solvent yielded brown crystals which are filtered, washed with 2-3 mL H2O and
50 mL diethylether, and vacuum-dried.
;
_chemical_formula_moiety 'C6 H5 Cl3 N O5 Ru, K'
_chemical_formula_sum 'C6 H5 Cl3 K N O5 Ru'
_chemical_formula_weight 417.63
_chemical_name_common K(Ru(NO)Cl3(KojH-1))
_space_group_IT_number 2
_symmetry_cell_setting triclinic
_symmetry_Int_Tables_number 2
_symmetry_space_group_name_Hall '-P 1'
_symmetry_space_group_name_H-M 'P -1'
_atom_sites_solution_hydrogens geom
_atom_sites_solution_primary direct
_atom_sites_solution_secondary difmap
_audit_block_code Ru_NO_Cl_Cl_Cl_KojH-1_K_ln031_Zangl
_audit_creation_date 16-Jan-07
_audit_creation_method 'form98_non/compatible with shelxl97-2'
_cell_angle_alpha 71.876(2)
_cell_angle_beta 84.927(3)
_cell_angle_gamma 73.877(2)
_cell_formula_units_Z 2
_cell_length_a 6.7023(2)
_cell_length_b 9.6661(4)
_cell_length_c 10.7942(5)
_cell_measurement_reflns_used 9218
_cell_measurement_temperature 200(2)
_cell_measurement_theta_max 27.485
_cell_measurement_theta_min 3.134
_cell_volume 638.47(5)
_computing_cell_refinement 'HKL Scalepack (Otwinowski & Minor 1997)'
_computing_data_collection 'Collect (Bruker AXS BV, 1997-2004)'
_computing_data_reduction 'HKL Denzo and Scalepack (Otwinowski & Minor 1997)'
_computing_structure_refinement 'SHELXL-97 (G. M. Sheldrick. University of G\"ottingen, 97-2 version)'
_computing_structure_solution
;
A. Altomare, M. C. Burla, M. Camalli, G. L. Cascarano, C. Giacovazzo, A.
Guagliardi, A. G. G. Moliterni, G. Polidori, R. Spagna: SIR97: a new tool for
crystal structure determination and refinement; J. Appl. Crystallogr. 1999,
32, 115-119.
;
_diffrn_ambient_temperature 200(2)
_diffrn_detector_area_resol_mean 9
_diffrn_measured_fraction_theta_full 0.991
_diffrn_measured_fraction_theta_max 0.991
_diffrn_measurement_device '95mm CCD camera on \k-goniostat'
_diffrn_measurement_device_type KappaCCD
_diffrn_radiation_collimation 0.20
_diffrn_radiation_monochromator 'MONTEL, graded multilayered X-ray optics'
_diffrn_radiation_source 'rotating anode'
_diffrn_radiation_type MoK\a
_diffrn_radiation_wavelength 0.71073
_diffrn_reflns_av_R_equivalents 0.0311
_diffrn_reflns_av_sigmaI/netI 0.0410
_diffrn_reflns_limit_h_max 8
_diffrn_reflns_limit_h_min -8
_diffrn_reflns_limit_k_max 12
_diffrn_reflns_limit_k_min -12
_diffrn_reflns_limit_l_max 14
_diffrn_reflns_limit_l_min -14
_diffrn_reflns_number 5473
_diffrn_reflns_theta_full 27.47
_diffrn_reflns_theta_max 27.47
_diffrn_reflns_theta_min 3.16
_exptl_absorpt_coefficient_mu 2.186
_exptl_absorpt_correction_type none
_exptl_absorpt_process_details
;
Z. Otwinowski and W. Minor, " Processing of X-ray Diffraction Data Collected
in Oscillation Mode ", Methods in Enzymology, Volume 276: Macromolecular
Crystallography, part A, p.307-326, 1997,C.W. Carter, Jr. & R. M. Sweet,
Eds., Academic Press (New York).
;
_exptl_crystal_colour brown
_exptl_crystal_density_diffrn 2.17241(14)
_exptl_crystal_density_method 'not measured'
_exptl_crystal_description platelet
_exptl_crystal_F_000 404
_exptl_crystal_size_max 0.10
_exptl_crystal_size_mid 0.04
_exptl_crystal_size_min 0.01
_refine_diff_density_max 0.847
_refine_diff_density_min -0.873
_refine_diff_density_rms 0.095
_refine_ls_extinction_method none
_refine_ls_goodness_of_fit_ref 1.038
_refine_ls_hydrogen_treatment refall
_refine_ls_matrix_type full
_refine_ls_number_parameters 174
_refine_ls_number_reflns 2899
_refine_ls_number_restraints 0
_refine_ls_restrained_S_all 1.038
_refine_ls_R_factor_all 0.0385
_refine_ls_R_factor_gt 0.0288
_refine_ls_shift/su_max 0.000
_refine_ls_shift/su_mean 0.000
_refine_ls_structure_factor_coef Fsqd
_refine_ls_weighting_scheme calc
_refine_ls_wR_factor_gt 0.0644
_refine_ls_wR_factor_ref 0.0686
_reflns_number_gt 2467
_reflns_number_total 2899
_reflns_threshold_expression >2sigma(I)
_cod_data_source_file b812246f.txt
_cod_data_source_block 3
_cod_original_cell_volume 638.47(4)
_cod_database_code 7000455

loop_
_symmetry_equiv_pos_as_xyz
'x, y, z'
'-x, -y, -z'

loop_
_atom_site_label
_atom_site_type_symbol
_atom_site_fract_x
_atom_site_fract_y
_atom_site_fract_z
_atom_site_U_iso_or_equiv
_atom_site_adp_type
_atom_site_occupancy
_atom_site_symmetry_multiplicity
_atom_site_calc_flag
_atom_site_refinement_flags
_atom_site_disorder_assembly
_atom_site_disorder_group
Ru Ru 0.32156(3) 0.67978(2) 0.18606(2) 0.02385(9) Uani 1 1 d . . .
K K 0.80094(10) 0.88616(7) -0.01339(7) 0.03052(16) Uani 1 1 d . . .
Cl1 Cl 0.52888(12) 0.80842(9) 0.24883(8) 0.03324(18) Uani 1 1 d . . .
Cl2 Cl 0.38380(12) 0.79380(9) -0.03491(7) 0.03238(18) Uani 1 1 d . . .
Cl3 Cl 0.08100(12) 0.57116(8) 0.12688(9) 0.0378(2) Uani 1 1 d . . .
O1 O 0.6617(4) 0.4131(3) 0.2211(3) 0.0565(8) Uani 1 1 d . . .
O5 O 0.2241(3) 0.6128(2) 0.3766(2) 0.0308(5) Uani 1 1 d . . .
O6 O 0.0837(3) 0.8630(2) 0.18125(19) 0.0252(4) Uani 1 1 d . . .
O2 O -0.2171(3) 0.9584(2) 0.4520(2) 0.0301(5) Uani 1 1 d . . .
O8 O -0.1303(4) 0.7772(3) 0.7800(2) 0.0376(6) Uani 1 1 d . . .
H88 H -0.123(6) 0.694(4) 0.809(4) 0.041(12) Uiso 1 1 d . . .
N1 N 0.5264(4) 0.5199(3) 0.2022(3) 0.0303(6) Uani 1 1 d . . .
C5 C 0.0811(4) 0.7195(3) 0.4024(3) 0.0268(6) Uani 1 1 d . . .
C6 C 0.0068(4) 0.8569(3) 0.3007(3) 0.0238(6) Uani 1 1 d . . .
C7 C -0.1359(5) 0.9714(3) 0.3302(3) 0.0287(6) Uani 1 1 d . . .
H7 H -0.192(5) 1.067(4) 0.275(3) 0.026(8) Uiso 1 1 d . . .
C3 C -0.1556(5) 0.8277(3) 0.5472(3) 0.0291(7) Uani 1 1 d . . .
C4 C -0.0107(5) 0.7079(4) 0.5278(3) 0.0316(7) Uani 1 1 d . . .
H4 H 0.027(5) 0.617(4) 0.594(3) 0.026(8) Uiso 1 1 d . . .
C8 C -0.2679(6) 0.8346(4) 0.6739(3) 0.0374(8) Uani 1 1 d . . .
H81 H -0.337(5) 0.933(4) 0.677(3) 0.040(10) Uiso 1 1 d . . .
H82 H -0.380(6) 0.776(4) 0.688(4) 0.049(11) Uiso 1 1 d . . .

loop_
_atom_site_aniso_label
_atom_site_aniso_U_11
_atom_site_aniso_U_22
_atom_site_aniso_U_33
_atom_site_aniso_U_23
_atom_site_aniso_U_13
_atom_site_aniso_U_12
Ru 0.02439(13) 0.01976(13) 0.02622(14) -0.00606(9) 0.00047(9) -0.00502(9)
K 0.0343(4) 0.0271(3) 0.0299(4) -0.0068(3) -0.0010(3) -0.0092(3)
Cl1 0.0322(4) 0.0379(4) 0.0363(4) -0.0167(3) 0.0013(3) -0.0140(3)
Cl2 0.0409(4) 0.0309(4) 0.0255(4) -0.0085(3) 0.0029(3) -0.0106(3)
Cl3 0.0356(4) 0.0229(4) 0.0554(5) -0.0087(4) -0.0098(4) -0.0090(3)
O1 0.0371(14) 0.0390(14) 0.091(2) -0.0300(15) -0.0123(14) 0.0094(12)
O5 0.0329(11) 0.0240(11) 0.0277(11) -0.0033(9) 0.0048(9) -0.0017(9)
O6 0.0281(10) 0.0217(10) 0.0239(10) -0.0059(8) 0.0011(8) -0.0049(8)
O2 0.0315(11) 0.0277(11) 0.0291(11) -0.0100(9) 0.0032(9) -0.0039(9)
O8 0.0534(15) 0.0273(13) 0.0298(13) -0.0075(10) 0.0027(10) -0.0093(11)
N1 0.0279(13) 0.0261(13) 0.0386(15) -0.0123(12) -0.0031(11) -0.0061(11)
C5 0.0286(15) 0.0252(15) 0.0273(16) -0.0052(12) 0.0015(12) -0.0115(12)
C6 0.0245(14) 0.0225(14) 0.0256(15) -0.0058(12) -0.0003(11) -0.0094(11)
C7 0.0296(15) 0.0250(15) 0.0291(16) -0.0050(13) -0.0022(12) -0.0062(13)
C3 0.0293(15) 0.0294(15) 0.0264(16) -0.0059(13) 0.0021(12) -0.0076(13)
C4 0.0337(16) 0.0280(16) 0.0270(16) -0.0013(13) 0.0007(13) -0.0067(13)
C8 0.0396(18) 0.0395(19) 0.0294(18) -0.0121(15) 0.0072(14) -0.0050(16)

loop_
_atom_type_symbol
_atom_type_description
_atom_type_scat_dispersion_real
_atom_type_scat_dispersion_imag
_atom_type_scat_source
C C 0.0033 0.0016 'International Tables Vol C Tables 4.2.6.8 and 6.1.1.4'
H H 0.0000 0.0000 'International Tables Vol C Tables 4.2.6.8 and 6.1.1.4'
Cl Cl 0.1484 0.1585 'International Tables Vol C Tables 4.2.6.8 and 6.1.1.4'
K K 0.2009 0.2494 'International Tables Vol C Tables 4.2.6.8 and 6.1.1.4'
N N 0.0061 0.0033 'International Tables Vol C Tables 4.2.6.8 and 6.1.1.4'
O O 0.0106 0.0060 'International Tables Vol C Tables 4.2.6.8 and 6.1.1.4'
Ru Ru -1.2594 0.8363 'International Tables Vol C Tables 4.2.6.8 and 6.1.1.4'

loop_
_diffrn_radiation_wavelength_id
0.71073

loop_
_exptl_crystal_face_index_h
_exptl_crystal_face_index_k
_exptl_crystal_face_index_l
_exptl_crystal_face_perp_dist
0 -1 0 0.005000
0 1 0 0.005000
1 0 0 0.050000
-1 0 0 0.050000
0 0 1 0.030000
0 0 -1 0.010000

loop_
_geom_angle_atom_site_label_1
_geom_angle_atom_site_label_2
_geom_angle_atom_site_label_3
_geom_angle
_geom_angle_site_symmetry_1
_geom_angle_site_symmetry_3
_geom_angle_publ_flag
N1 Ru O6 175.87(11) . . ?
N1 Ru O5 94.62(10) . . ?
O6 Ru O5 81.57(8) . . ?
N1 Ru Cl2 95.39(9) . . ?
O6 Ru Cl2 88.42(6) . . ?
O5 Ru Cl2 169.98(6) . . ?
N1 Ru Cl1 92.40(9) . . ?
O6 Ru Cl1 85.96(6) . . ?
O5 Ru Cl1 89.08(6) . . ?
Cl2 Ru Cl1 90.57(3) . . ?
N1 Ru Cl3 93.67(9) . . ?
O6 Ru Cl3 87.87(6) . . ?
O5 Ru Cl3 88.83(7) . . ?
Cl2 Ru Cl3 90.46(3) . . ?
Cl1 Ru Cl3 173.71(3) . . ?
N1 Ru K 138.95(9) . 2_675 ?
O6 Ru K 43.15(6) . 2_675 ?
O5 Ru K 116.66(6) . 2_675 ?
Cl2 Ru K 54.60(2) . 2_675 ?
Cl1 Ru K 64.08(2) . 2_675 ?
Cl3 Ru K 111.78(2) . 2_675 ?
N1 Ru K 139.06(9) . 1_455 ?
O6 Ru K 44.19(6) . 1_455 ?
O5 Ru K 104.06(6) . 1_455 ?
Cl2 Ru K 67.97(2) . 1_455 ?
Cl1 Ru K 123.49(2) . 1_455 ?
Cl3 Ru K 51.49(2) . 1_455 ?
K Ru K 60.912(17) 2_675 1_455 ?
O8 K O6 85.35(7) 1_654 2_675 ?
O8 K O6 129.96(7) 1_654 1_655 ?
O6 K O6 90.76(6) 2_675 1_655 ?
O8 K Cl3 82.68(6) 1_654 1_655 ?
O6 K Cl3 128.71(5) 2_675 1_655 ?
O6 K Cl3 61.66(4) 1_655 1_655 ?
O8 K Cl2 136.91(6) 1_654 2_675 ?
O6 K Cl2 61.02(5) 2_675 2_675 ?
O6 K Cl2 79.89(4) 1_655 2_675 ?
Cl3 K Cl2 138.88(3) 1_655 2_675 ?
O8 K Cl2 75.92(6) 1_654 . ?
O6 K Cl2 125.57(5) 2_675 . ?
O6 K Cl2 139.57(5) 1_655 . ?
Cl3 K Cl2 99.26(3) 1_655 . ?
Cl2 K Cl2 101.22(3) 2_675 . ?
O8 K Cl1 132.14(6) 1_654 . ?
O6 K Cl1 137.95(5) 2_675 . ?
O6 K Cl1 78.64(4) 1_655 . ?
Cl3 K Cl1 81.40(3) 1_655 . ?
Cl2 K Cl1 77.02(2) 2_675 . ?
Cl2 K Cl1 62.70(2) . . ?
O8 K Cl1 79.97(6) 1_654 2_675 ?
O6 K Cl1 54.52(4) 2_675 2_675 ?
O6 K Cl1 134.85(5) 1_655 2_675 ?
Cl3 K Cl1 162.01(3) 1_655 2_675 ?
Cl2 K Cl1 59.10(2) 2_675 2_675 ?
Cl2 K Cl1 71.92(2) . 2_675 ?
Cl1 K Cl1 106.96(2) . 2_675 ?
O8 K Ru 101.35(5) 1_654 2_675 ?
O6 K Ru 29.56(4) 2_675 2_675 ?
O6 K Ru 98.97(4) 1_655 2_675 ?
Cl3 K Ru 155.02(3) 1_655 2_675 ?
Cl2 K Ru 36.986(15) 2_675 2_675 ?
Cl2 K Ru 105.65(2) . 2_675 ?
Cl1 K Ru 111.69(2) . 2_675 ?
Cl1 K Ru 36.516(14) 2_675 2_675 ?
O8 K Ru 102.39(6) 1_654 1_655 ?
O6 K Ru 99.29(4) 2_675 1_655 ?
O6 K Ru 29.35(4) 1_655 1_655 ?
Cl3 K Ru 37.010(16) 1_655 1_655 ?
Cl2 K Ru 108.62(2) 2_675 1_655 ?
Cl2 K Ru 134.31(2) . 1_655 ?
Cl1 K Ru 91.00(2) . 1_655 ?
Cl1 K Ru 153.68(2) 2_675 1_655 ?
Ru K Ru 119.088(17) 2_675 1_655 ?
O8 K K 113.95(6) 1_654 2_775 ?
O6 K K 46.12(4) 2_675 2_775 ?
O6 K K 44.64(4) 1_655 2_775 ?
Cl3 K K 95.58(3) 1_655 2_775 ?
Cl2 K K 62.16(2) 2_675 2_775 ?
Cl2 K K 163.22(3) . 2_775 ?
Cl1 K K 112.32(3) . 2_775 ?
Cl1 K K 95.77(3) 2_675 2_775 ?
Ru K K 60.076(17) 2_675 2_775 ?
Ru K K 59.012(17) 1_655 2_775 ?
O8 K K 112.38(6) 1_654 2_675 ?
O6 K K 94.58(5) 2_675 2_675 ?
O6 K K 117.67(5) 1_655 2_675 ?
Cl3 K K 135.93(3) 1_655 2_675 ?
Cl2 K K 50.89(2) 2_675 2_675 ?
Cl2 K K 50.33(2) . 2_675 ?
Cl1 K K 57.38(2) . 2_675 ?
Cl1 K K 49.578(19) 2_675 2_675 ?
Ru K K 65.574(17) 2_675 2_675 ?
Ru K K 143.43(3) 1_655 2_675 ?
K K K 113.01(3) 2_775 2_675 ?
Ru Cl1 K 99.77(3) . . ?
Ru Cl1 K 79.41(2) . 2_675 ?
K Cl1 K 73.04(2) . 2_675 ?
Ru Cl2 K 88.41(3) . 2_675 ?
Ru Cl2 K 100.63(3) . . ?
K Cl2 K 78.78(3) 2_675 . ?
Ru Cl3 K 91.50(3) . 1_455 ?
C5 O5 Ru 110.65(17) . . ?
C6 O6 Ru 110.76(17) . . ?
C6 O6 K 123.48(17) . 2_675 ?
Ru O6 K 107.29(8) . 2_675 ?
C6 O6 K 116.98(16) . 1_455 ?
Ru O6 K 106.46(8) . 1_455 ?
K O6 K 89.24(6) 2_675 1_455 ?
C3 O2 C7 119.7(2) . . ?
C8 O8 K 121.9(2) . 1_456 ?
C8 O8 H88 108(3) . . ?
K O8 H88 105(3) 1_456 . ?
O1 N1 Ru 175.7(3) . . ?
O5 C5 C4 123.3(3) . . ?
O5 C5 C6 119.0(3) . . ?
C4 C5 C6 117.7(3) . . ?
O6 C6 C7 124.1(3) . . ?
O6 C6 C5 117.3(3) . . ?
C7 C6 C5 118.6(3) . . ?
C6 C7 O2 122.3(3) . . ?
C6 C7 H7 127(2) . . ?
O2 C7 H7 111(2) . . ?
O2 C3 C4 122.3(3) . . ?
O2 C3 C8 111.6(3) . . ?
C4 C3 C8 126.1(3) . . ?
C3 C4 C5 119.3(3) . . ?
C3 C4 H4 122(2) . . ?
C5 C4 H4 119(2) . . ?
O8 C8 C3 111.8(3) . . ?
O8 C8 H81 104(2) . . ?
C3 C8 H81 115(2) . . ?
O8 C8 H82 111(2) . . ?
C3 C8 H82 109(2) . . ?
H81 C8 H82 107(3) . . ?

loop_
_geom_bond_atom_site_label_1
_geom_bond_atom_site_label_2
_geom_bond_distance
_geom_bond_site_symmetry_2
_geom_bond_publ_flag
Ru N1 1.732(3) . ?
Ru O6 2.0174(19) . ?
Ru O5 2.060(2) . ?
Ru Cl2 2.3498(8) . ?
Ru Cl1 2.3635(8) . ?
Ru Cl3 2.3768(8) . ?
Ru K 3.9043(7) 2_675 ?
Ru K 3.9472(7) 1_455 ?
K O8 2.703(3) 1_654 ?
K O6 2.797(2) 2_675 ?
K O6 2.869(2) 1_655 ?
K Cl3 3.0899(10) 1_655 ?
K Cl2 3.1838(11) 2_675 ?
K Cl2 3.2090(10) . ?
K Cl1 3.2289(10) . ?
K Cl1 3.5724(10) 2_675 ?
K Ru 3.9043(7) 2_675 ?
K Ru 3.9472(7) 1_655 ?
K K 3.9799(13) 2_775 ?
K K 4.0569(13) 2_675 ?
Cl1 K 3.5724(10) 2_675 ?
Cl2 K 3.1838(11) 2_675 ?
Cl3 K 3.0899(10) 1_455 ?
O1 N1 1.146(3) . ?
O5 C5 1.282(4) . ?
O6 C6 1.335(3) . ?
O6 K 2.797(2) 2_675 ?
O6 K 2.869(2) 1_455 ?
O2 C3 1.342(4) . ?
O2 C7 1.359(4) . ?
O8 C8 1.406(4) . ?
O8 K 2.703(3) 1_456 ?
O8 H88 0.76(4) . ?
C5 C4 1.421(4) . ?
C5 C6 1.429(4) . ?
C6 C7 1.349(4) . ?
C7 H7 0.92(3) . ?
C3 C4 1.348(4) . ?
C3 C8 1.513(4) . ?
C4 H4 0.93(3) . ?
C8 H81 0.95(4) . ?
C8 H82 1.04(4) . ?

loop_
_geom_contact_atom_site_label_1
_geom_contact_atom_site_label_2
_geom_contact_distance
_geom_contact_site_symmetry_1
_geom_contact_site_symmetry_2
_geom_contact_publ_flag
? ? ? ? ? ?

loop_
_geom_hbond_atom_site_label_D
_geom_hbond_atom_site_label_H
_geom_hbond_atom_site_label_A
_geom_hbond_distance_DH
_geom_hbond_distance_HA
_geom_hbond_distance_DA
_geom_hbond_angle_DHA
_geom_hbond_site_symmetry_A
_geom_hbond_publ_flag
O8 H88 Cl3 0.76(4) 2.38(4) 3.129(3) 173(4) 2_566 ?

loop_
_geom_torsion_atom_site_label_1
_geom_torsion_atom_site_label_2
_geom_torsion_atom_site_label_3
_geom_torsion_atom_site_label_4
_geom_torsion
_geom_torsion_site_symmetry_1
_geom_torsion_site_symmetry_2
_geom_torsion_site_symmetry_3
_geom_torsion_site_symmetry_4
_geom_torsion_publ_flag
O5 C5 C6 O6 3.7(4) . . . . ?
O6 C6 C7 O2 177.0(3) . . . . ?
O2 C3 C8 O8 -133.0(3) . . . . ?
